data_8101835
loop_
_publ_author_name
'M. Ramos Silva'
'J. A. Paix\~ao'
'A. Matos Beja'

_publ_section_title
;
Crystal structure of L-tryptophanium phosphite, (C~11~H~13~N~2~O~2~)
[H~2~PO~3~]
;
_journal_issue 3
_journal_name_full 'Zeitschrift f\"ur Kristallographie - New Crystal Structures'
_journal_page_first 487
_journal_page_last 488
_journal_volume 220
_journal_year 2005
_chemical_absolute_configuration rm
_chemical_formula_moiety ' C11H13N2O2^+^, H2PO3^-^ '
_chemical_formula_sum 'C11 H15 N2 O5 P'
_chemical_formula_weight 286.22
_chemical_name_systematic
; 
 L-tryptophanium phosphite
;
_space_group_IT_number 19
_symmetry_cell_setting orthorhombic
_symmetry_space_group_name_Hall 'P 2ac 2ab'
_symmetry_space_group_name_H-M 'P 21 21 21'
_atom_sites_solution_hydrogens geom
_atom_sites_solution_primary direct
_atom_sites_solution_secondary difmap
_audit_creation_method SHELXL-97
_cell_angle_alpha 90.00
_cell_angle_beta 90.00
_cell_angle_gamma 90.00
_cell_formula_units_Z 4
_cell_length_a 5.5442(6)
_cell_length_b 8.3603(4)
_cell_length_c 27.427(3)
_cell_measurement_reflns_used 25
_cell_measurement_temperature 293(2)
_cell_measurement_theta_max 16.95
_cell_measurement_theta_min 4.94
_cell_volume 1271.3(2)
_computing_cell_refinement 'CAD-4 software (Enraf-Nonius, 1989)'
_computing_data_collection 'CAD-4 software (Enraf-Nonius, 1989)'
_computing_data_reduction 'HELENA (Spek, 2003)'
_computing_molecular_graphics 'ORTEPII (Johnson, 1976)'
_computing_publication_material 'SHELXL-97 (Sheldrick, 1997)'
_computing_structure_refinement 'SHELXL-97 (Sheldrick, 1997)'
_computing_structure_solution 'SHELXS-97 (Sheldrick, 1997)'
_diffrn_ambient_temperature 293(2)
_diffrn_measured_fraction_theta_full 0.997
_diffrn_measured_fraction_theta_max 0.997
_diffrn_measurement_device_type 'Enraf-Nonius CAD-4'
_diffrn_measurement_method 'omega/2theta, profile data'
_diffrn_radiation_monochromator graphite
_diffrn_radiation_source 'fine-focus sealed tube'
_diffrn_radiation_type MoK\a
_diffrn_radiation_wavelength 0.71073
_diffrn_reflns_av_R_equivalents 0.0467
_diffrn_reflns_av_sigmaI/netI 0.0941
_diffrn_reflns_limit_h_max 7
_diffrn_reflns_limit_h_min 0
_diffrn_reflns_limit_k_max 10
_diffrn_reflns_limit_k_min 0
_diffrn_reflns_limit_l_max 35
_diffrn_reflns_limit_l_min -35
_diffrn_reflns_number 3366
_diffrn_reflns_theta_full 27.50
_diffrn_reflns_theta_max 27.50
_diffrn_reflns_theta_min 3.30
_diffrn_standards_decay_% 3
_diffrn_standards_interval_time 180
_diffrn_standards_number 3
_exptl_absorpt_coefficient_mu 0.235
_exptl_absorpt_correction_T_max 0.923
_exptl_absorpt_correction_T_min 0.768
_exptl_absorpt_correction_type psi-scan
_exptl_absorpt_process_details 'North et al. (1968)'
_exptl_crystal_colour yellow
_exptl_crystal_density_diffrn 1.495
_exptl_crystal_density_method 'not measured'
_exptl_crystal_description prism
_exptl_crystal_F_000 600
_exptl_crystal_size_max 0.29
_exptl_crystal_size_mid 0.25
_exptl_crystal_size_min 0.17
_refine_diff_density_max 0.285
_refine_diff_density_min -0.566
_refine_diff_density_rms 0.074
_refine_ls_abs_structure_details 'Flack H D (1983), Acta Cryst. A39, 876-881'
_refine_ls_abs_structure_Flack 0.45(19)
_refine_ls_extinction_method none
_refine_ls_goodness_of_fit_ref 1.013
_refine_ls_hydrogen_treatment riding
_refine_ls_matrix_type full
_refine_ls_number_parameters 175
_refine_ls_number_reflns 2892
_refine_ls_number_restraints 0
_refine_ls_restrained_S_all 1.013
_refine_ls_R_factor_all 0.1343
_refine_ls_R_factor_gt 0.0529
_refine_ls_shift/su_max 0.000
_refine_ls_shift/su_mean 0.000
_refine_ls_structure_factor_coef Fsqd
_refine_ls_weighting_details 'calc w=1/[\s^2^(Fo^2^)+(0.0824P)^2^+0.0000P] where P=(Fo^2^+2Fc^2^)/3'
_refine_ls_weighting_scheme calc
_refine_ls_wR_factor_gt 0.1207
_refine_ls_wR_factor_ref 0.1462
_reflns_number_gt 1801
_reflns_number_total 2892
_reflns_threshold_expression >2sigma(I)
_cod_data_source_file 1267-1609.cff
_cod_data_source_block triptp
_cod_original_sg_symbol_H-M P2(1)2(1)2(1)
_cod_database_code 8101835

loop_
_symmetry_equiv_pos_as_xyz
'x, y, z'
'-x+1/2, -y, z+1/2'
'x+1/2, -y+1/2, -z'
'-x, y+1/2, -z+1/2'

loop_
_atom_site_label
_atom_site_type_symbol
_atom_site_fract_x
_atom_site_fract_y
_atom_site_fract_z
_atom_site_U_iso_or_equiv
_atom_site_adp_type
_atom_site_occupancy
_atom_site_symmetry_multiplicity
_atom_site_Wyckoff_symbol
_atom_site_calc_flag
_atom_site_refinement_flags
_atom_site_disorder_assembly
_atom_site_disorder_group
P1 P 0.9420(2) 0.82888(12) 0.17096(4) 0.0335(3) Uani 1 4 a d . . .
H0 H 0.9362 0.8813 0.1390 0.040 Uiso 1 4 a calc R . .
O3 O 0.6774(6) 0.8218(4) 0.19082(13) 0.0509(8) Uani 1 4 a d . . .
H3 H 0.6293 0.9128 0.1963 0.076 Uiso 1 4 a calc R . .
O4 O 1.0179(6) 0.6632(4) 0.16291(13) 0.0555(9) Uani 1 4 a d . . .
O5 O 1.0964(6) 0.9313(3) 0.20372(10) 0.0433(8) Uani 1 4 a d . . .
N1 N 0.7636(6) 0.4167(4) 0.19841(11) 0.0334(8) Uani 1 4 a d . . .
H1A H 0.7729 0.4253 0.2307 0.050 Uiso 1 4 a calc R . .
H1B H 0.8277 0.5032 0.1846 0.050 Uiso 1 4 a calc R . .
H1C H 0.8441 0.3302 0.1887 0.050 Uiso 1 4 a calc R . .
N2 N 0.9544(7) 0.2996(5) 0.04711(12) 0.0488(10) Uani 1 4 a d . . .
H2 H 1.0844 0.3146 0.0306 0.059 Uiso 1 4 a calc R . .
O1 O 0.1968(5) 0.2116(3) 0.18947(12) 0.0380(7) Uani 1 4 a d . . .
H1 H 0.1653 0.1169 0.1939 0.057 Uiso 1 4 a calc R . .
O2 O 0.5685(6) 0.1326(3) 0.20880(11) 0.0417(7) Uani 1 4 a d . . .
C1 C 0.4257(8) 0.2347(4) 0.19570(14) 0.0298(8) Uani 1 4 a d . . .
C2 C 0.5077(7) 0.4023(5) 0.18371(13) 0.0307(9) Uani 1 4 a d . . .
H22 H 0.4118 0.4782 0.2028 0.037 Uiso 1 4 a calc R . .
C3 C 0.4782(7) 0.4415(5) 0.12953(13) 0.0328(9) Uani 1 4 a d . . .
H3A H 0.3126 0.4199 0.1202 0.039 Uiso 1 4 a calc R . .
H3B H 0.5064 0.5550 0.1250 0.039 Uiso 1 4 a calc R . .
C4 C 0.6411(7) 0.3514(5) 0.09617(13) 0.0321(9) Uani 1 4 a d . . .
C5 C 0.6215(6) 0.1897(5) 0.07869(13) 0.0313(9) Uani 1 4 a d . . .
C6 C 0.8258(8) 0.1594(6) 0.04824(13) 0.0378(10) Uani 1 4 a d . . .
C7 C 0.8470(8) 0.4112(6) 0.07573(14) 0.0417(10) Uani 1 4 a d . . .
H7 H 0.9054 0.5141 0.0807 0.050 Uiso 1 4 a calc R . .
C8 C 0.4543(8) 0.0657(5) 0.08489(14) 0.0380(9) Uani 1 4 a d . . .
H8 H 0.3185 0.0804 0.1043 0.046 Uiso 1 4 a calc R . .
C9 C 0.4939(8) -0.0784(6) 0.06182(15) 0.0455(11) Uani 1 4 a d . . .
H9 H 0.3838 -0.1611 0.0661 0.055 Uiso 1 4 a calc R . .
C10 C 0.6959(9) -0.1034(6) 0.03204(16) 0.0503(12) Uani 1 4 a d . . .
H10 H 0.7174 -0.2021 0.0170 0.060 Uiso 1 4 a calc R . .
C11 C 0.8625(8) 0.0161(6) 0.02478(15) 0.0464(12) Uani 1 4 a d . . .
H11 H 0.9956 0.0005 0.0047 0.056 Uiso 1 4 a calc R . .

loop_
_atom_site_aniso_label
_atom_site_aniso_U_11
_atom_site_aniso_U_22
_atom_site_aniso_U_33
_atom_site_aniso_U_23
_atom_site_aniso_U_13
_atom_site_aniso_U_12
P1 0.0350(6) 0.0251(5) 0.0404(5) 0.0011(5) -0.0011(5) -0.0072(5)
O3 0.0361(17) 0.0335(16) 0.083(2) 0.0020(18) 0.0039(16) -0.0004(15)
O4 0.0404(19) 0.0345(16) 0.092(2) -0.0192(17) 0.0109(17) -0.0089(15)
O5 0.053(2) 0.0292(15) 0.0481(16) 0.0041(13) -0.0141(15) -0.0124(14)
N1 0.0343(19) 0.0271(17) 0.0388(17) -0.0028(15) -0.0064(15) -0.0037(15)
N2 0.033(2) 0.071(3) 0.041(2) 0.0034(18) 0.0070(17) -0.008(2)
O1 0.0285(15) 0.0248(15) 0.0607(18) 0.0031(13) 0.0003(14) -0.0034(12)
O2 0.0362(16) 0.0269(15) 0.0620(18) 0.0013(12) -0.0068(15) 0.0029(14)
C1 0.030(2) 0.0267(19) 0.0323(19) -0.0041(16) 0.0030(19) 0.0021(18)
C2 0.022(2) 0.029(2) 0.041(2) -0.0053(16) -0.0022(15) 0.0010(15)
C3 0.028(2) 0.0259(18) 0.045(2) 0.0051(17) -0.0014(18) -0.0007(17)
C4 0.027(2) 0.034(2) 0.035(2) 0.0031(17) -0.0058(16) -0.0040(17)
C5 0.027(2) 0.038(2) 0.0284(18) 0.0001(17) -0.0047(15) 0.0026(17)
C6 0.028(2) 0.058(3) 0.028(2) -0.002(2) 0.0000(16) -0.001(2)
C7 0.037(2) 0.047(3) 0.041(2) 0.003(2) -0.001(2) -0.005(2)
C8 0.035(2) 0.041(2) 0.038(2) -0.0027(18) 0.001(2) -0.005(2)
C9 0.043(3) 0.042(3) 0.052(2) -0.011(2) -0.010(2) -0.004(2)
C10 0.052(3) 0.054(3) 0.044(2) -0.016(2) -0.005(2) 0.015(3)
C11 0.032(2) 0.075(4) 0.032(2) -0.013(2) -0.0019(19) 0.016(2)

loop_
_atom_type_symbol
_atom_type_description
_atom_type_scat_dispersion_real
_atom_type_scat_dispersion_imag
_atom_type_scat_source
C C 0.0033 0.0016 'International Tables Vol C Tables 4.2.6.8 and 6.1.1.4'
H H 0.0000 0.0000 'International Tables Vol C Tables 4.2.6.8 and 6.1.1.4'
O O 0.0106 0.0060 'International Tables Vol C Tables 4.2.6.8 and 6.1.1.4'
N N 0.0061 0.0033 'International Tables Vol C Tables 4.2.6.8 and 6.1.1.4'
P P 0.1023 0.0942 'International Tables Vol C Tables 4.2.6.8 and 6.1.1.4'

loop_
_geom_angle_atom_site_label_1
_geom_angle_atom_site_label_2
_geom_angle_atom_site_label_3
_geom_angle
_geom_angle_site_symmetry_1
_geom_angle_site_symmetry_3
_geom_angle_publ_flag
O4 P1 O5 117.62(19) . . ?
O4 P1 O3 106.62(18) . . ?
O5 P1 O3 110.25(19) . . ?
O4 P1 H0 107.3 . . ?
O5 P1 H0 107.3 . . ?
O3 P1 H0 107.3 . . ?
P1 O3 H3 109.5 . . ?
C2 N1 H1A 109.5 . . ?
C2 N1 H1B 109.5 . . ?
H1A N1 H1B 109.5 . . ?
C2 N1 H1C 109.5 . . ?
H1A N1 H1C 109.5 . . ?
H1B N1 H1C 109.5 . . ?
C7 N2 C6 110.2(4) . . ?
C7 N2 H2 124.9 . . ?
C6 N2 H2 124.9 . . ?
C1 O1 H1 109.5 . . ?
O2 C1 O1 124.8(4) . . ?
O2 C1 C2 121.3(4) . . ?
O1 C1 C2 113.9(3) . . ?
N1 C2 C1 107.8(3) . . ?
N1 C2 C3 110.5(3) . . ?
C1 C2 C3 112.2(3) . . ?
N1 C2 H22 108.8 . . ?
C1 C2 H22 108.8 . . ?
C3 C2 H22 108.8 . . ?
C4 C3 C2 115.0(3) . . ?
C4 C3 H3A 108.5 . . ?
C2 C3 H3A 108.5 . . ?
C4 C3 H3B 108.5 . . ?
C2 C3 H3B 108.5 . . ?
H3A C3 H3B 107.5 . . ?
C7 C4 C5 105.7(4) . . ?
C7 C4 C3 125.0(4) . . ?
C5 C4 C3 129.4(4) . . ?
C8 C5 C6 117.7(4) . . ?
C8 C5 C4 134.8(4) . . ?
C6 C5 C4 107.5(4) . . ?
N2 C6 C11 131.0(4) . . ?
N2 C6 C5 105.9(4) . . ?
C11 C6 C5 123.0(4) . . ?
N2 C7 C4 110.6(4) . . ?
N2 C7 H7 124.7 . . ?
C4 C7 H7 124.7 . . ?
C9 C8 C5 119.0(4) . . ?
C9 C8 H8 120.5 . . ?
C5 C8 H8 120.5 . . ?
C8 C9 C10 121.7(4) . . ?
C8 C9 H9 119.1 . . ?
C10 C9 H9 119.1 . . ?
C11 C10 C9 120.8(4) . . ?
C11 C10 H10 119.6 . . ?
C9 C10 H10 119.6 . . ?
C6 C11 C10 117.8(4) . . ?
C6 C11 H11 121.1 . . ?
C10 C11 H11 121.1 . . ?

loop_
_geom_bond_atom_site_label_1
_geom_bond_atom_site_label_2
_geom_bond_distance
_geom_bond_site_symmetry_2
_geom_bond_publ_flag
P1 O4 1.464(3) . ?
P1 O5 1.508(3) . ?
P1 O3 1.566(3) . ?
P1 H0 0.9800 . ?
O3 H3 0.8200 . ?
N1 C2 1.479(5) . ?
N1 H1A 0.8900 . ?
N1 H1B 0.8900 . ?
N1 H1C 0.8900 . ?
N2 C7 1.357(6) . ?
N2 C6 1.372(6) . ?
N2 H2 0.8600 . ?
O1 C1 1.295(5) . ?
O1 H1 0.8200 . ?
O2 C1 1.218(5) . ?
C1 C2 1.510(5) . ?
C2 C3 1.531(5) . ?
C2 H22 0.9800 . ?
C3 C4 1.490(5) . ?
C3 H3A 0.9700 . ?
C3 H3B 0.9700 . ?
C4 C7 1.366(6) . ?
C4 C5 1.439(5) . ?
C5 C8 1.401(6) . ?
C5 C6 1.430(5) . ?
C6 C11 1.375(6) . ?
C7 H7 0.9300 . ?
C8 C9 1.378(6) . ?
C8 H8 0.9300 . ?
C9 C10 1.402(6) . ?
C9 H9 0.9300 . ?
C10 C11 1.375(7) . ?
C10 H10 0.9300 . ?
C11 H11 0.9300 . ?

loop_
_geom_hbond_atom_site_label_D
_geom_hbond_atom_site_label_H
_geom_hbond_atom_site_label_A
_geom_hbond_distance_DH
_geom_hbond_distance_HA
_geom_hbond_distance_DA
_geom_hbond_angle_DHA
_geom_hbond_site_symmetry_A
O3 H3 O2 0.82 1.90 2.713(4) 171.2 1_565
N1 H1A O5 0.89 1.94 2.797(4) 161.1 4_745
N1 H1B O4 0.89 1.80 2.680(5) 167.4 .
N1 H1C O1 0.89 2.19 2.962(4) 144.3 1_655
O1 H1 O5 0.82 1.62 2.440(4) 178.4 1_445

loop_
_geom_torsion_atom_site_label_1
_geom_torsion_atom_site_label_2
_geom_torsion_atom_site_label_3
_geom_torsion_atom_site_label_4
_geom_torsion
_geom_torsion_site_symmetry_1
_geom_torsion_site_symmetry_2
_geom_torsion_site_symmetry_3
_geom_torsion_site_symmetry_4
_geom_torsion_publ_flag
O2 C1 C2 N1 -8.8(5) . . . . ?
O1 C1 C2 N1 172.9(3) . . . . ?
O2 C1 C2 C3 113.1(4) . . . . ?
O1 C1 C2 C3 -65.3(4) . . . . ?
N1 C2 C3 C4 52.2(4) . . . . ?
C1 C2 C3 C4 -68.1(4) . . . . ?
C2 C3 C4 C7 -101.2(4) . . . . ?
C2 C3 C4 C5 78.7(5) . . . . ?
C7 C4 C5 C8 -178.7(4) . . . . ?
C3 C4 C5 C8 1.4(7) . . . . ?
C7 C4 C5 C6 0.9(4) . . . . ?
C3 C4 C5 C6 -179.0(4) . . . . ?
C7 N2 C6 C11 178.9(4) . . . . ?
C7 N2 C6 C5 1.7(4) . . . . ?
C8 C5 C6 N2 178.1(3) . . . . ?
C4 C5 C6 N2 -1.6(4) . . . . ?
C8 C5 C6 C11 0.7(6) . . . . ?
C4 C5 C6 C11 -179.0(4) . . . . ?
C6 N2 C7 C4 -1.2(5) . . . . ?
C5 C4 C7 N2 0.2(4) . . . . ?
C3 C4 C7 N2 -179.9(4) . . . . ?
C6 C5 C8 C9 0.3(6) . . . . ?
C4 C5 C8 C9 179.8(4) . . . . ?
C5 C8 C9 C10 -0.6(6) . . . . ?
C8 C9 C10 C11 0.0(7) . . . . ?
N2 C6 C11 C10 -178.0(4) . . . . ?
C5 C6 C11 C10 -1.2(6) . . . . ?
C9 C10 C11 C6 0.9(7) . . . . ?
